data_7016244
loop_
_publ_author_name
'McLellan, R.'
'Boag, N. M.'
'Dodds, K.'
'Ellis, D.'
'Macgregor, S. A.'
'McKay, D.'
'Masters, S. L.'
'Noble-Eddy, R'
'Platt, N. P.'
'Rankin, D. W. H.'
'Robertson, H. E.'
'Rosair, G. M.'
'Welch, A. J.'

_publ_section_title
;
 New chemistry of 1,2-closo-P(2)B(10)H(10) and
 1,2-closo-As(2)B(10)H(10); in silico and gas electron diffraction
 structures, and new metalladiphospha- and metalladiarsaboranes.
;
_journal_issue 27
_journal_name_full 'Dalton transactions (Cambridge, England : 2003)'
_journal_page_first 7181
_journal_page_last 7192
_journal_paper_doi 10.1039/c1dt10540j
_journal_volume 40
_journal_year 2011
_chemical_formula_moiety 'C5 H14 As2 B9 Co'
_chemical_formula_sum 'C5 H14 As2 B9 Co'
_chemical_formula_weight 380.22
_chemical_name_common x82839
_chemical_name_systematic
;

?

;
_space_group_IT_number 4
_symmetry_cell_setting monoclinic
_symmetry_space_group_name_Hall 'P 2yb'
_symmetry_space_group_name_H-M 'P 1 21 1'
_atom_sites_solution_hydrogens geom
_atom_sites_solution_primary direct
_atom_sites_solution_secondary difmap
_audit_creation_method SHELXL-97
_cell_angle_alpha 90.00
_cell_angle_beta 113.331(3)
_cell_angle_gamma 90.00
_cell_formula_units_Z 2
_cell_length_a 7.2969(9)
_cell_length_b 10.6713(13)
_cell_length_c 8.8333(11)
_cell_measurement_reflns_used 7513
_cell_measurement_temperature 100(2)
_cell_measurement_theta_max 30.60
_cell_measurement_theta_min 2.52
_cell_volume 631.58(14)
_computing_cell_refinement 'APEX2 (Bruker, 2009)'
_computing_data_collection 'APEX2 (Bruker, 2009)'
_computing_data_reduction 'APEX2 (Bruker, 2009)'
_computing_molecular_graphics 'SHELXTL (Sheldrick, 2008)'
_computing_publication_material 'SHELXTL (Sheldrick, 2008)'
_computing_structure_refinement 'SHELXL-97 (Sheldrick, 2008)'
_computing_structure_solution 'SHELXS-97 (Sheldrick, 2008)'
_diffrn_ambient_temperature 100(2)
_diffrn_measured_fraction_theta_full 1.000
_diffrn_measured_fraction_theta_max 0.995
_diffrn_measurement_device_type 'Bruker APEX2'
_diffrn_measurement_method 'phi and omega scans'
_diffrn_radiation_monochromator graphite
_diffrn_radiation_source 'fine-focus sealed tube'
_diffrn_radiation_type MoK\a
_diffrn_radiation_wavelength 0.71073
_diffrn_reflns_av_R_equivalents 0.0302
_diffrn_reflns_av_sigmaI/netI 0.0298
_diffrn_reflns_limit_h_max 10
_diffrn_reflns_limit_h_min -10
_diffrn_reflns_limit_k_max 15
_diffrn_reflns_limit_k_min -14
_diffrn_reflns_limit_l_max 12
_diffrn_reflns_limit_l_min -12
_diffrn_reflns_number 12583
_diffrn_reflns_theta_full 25.00
_diffrn_reflns_theta_max 30.58
_diffrn_reflns_theta_min 2.51
_exptl_absorpt_coefficient_mu 6.516
_exptl_absorpt_correction_T_max 0.5619
_exptl_absorpt_correction_T_min 0.1617
_exptl_absorpt_correction_type multi-scan
_exptl_absorpt_process_details 'SADABS (Bruker, 2009)'
_exptl_crystal_colour yellow
_exptl_crystal_density_diffrn 1.999
_exptl_crystal_density_method 'not measured'
_exptl_crystal_description block
_exptl_crystal_F_000 364
_exptl_crystal_size_max 0.44
_exptl_crystal_size_mid 0.28
_exptl_crystal_size_min 0.10
_refine_diff_density_max 0.681
_refine_diff_density_min -0.391
_refine_diff_density_rms 0.074
_refine_ls_abs_structure_details 'Flack H D (1983), Acta Cryst. A39, 876-881'
_refine_ls_abs_structure_Flack 0.259(11)
_refine_ls_extinction_method none
_refine_ls_goodness_of_fit_ref 1.047
_refine_ls_hydrogen_treatment constr
_refine_ls_matrix_type full
_refine_ls_number_parameters 162
_refine_ls_number_reflns 3461
_refine_ls_number_restraints 6
_refine_ls_restrained_S_all 1.057
_refine_ls_R_factor_all 0.0214
_refine_ls_R_factor_gt 0.0191
_refine_ls_shift/su_max 0.002
_refine_ls_shift/su_mean 0.000
_refine_ls_structure_factor_coef Fsqd
_refine_ls_weighting_details 'calc w=1/[\s^2^(Fo^2^)+(0.0163P)^2^+0.1916P] where P=(Fo^2^+2Fc^2^)/3'
_refine_ls_weighting_scheme calc
_refine_ls_wR_factor_gt 0.0429
_refine_ls_wR_factor_ref 0.0436
_reflns_number_gt 3290
_reflns_number_total 3461
_reflns_threshold_expression >2sigma(I)
_cod_data_source_file c1dt10540j.txt
_cod_data_source_block x82561
_cod_original_cell_volume 631.58(13)
_cod_original_sg_symbol_H-M P21
_cod_database_code 7016244

loop_
_symmetry_equiv_pos_as_xyz
'x, y, z'
'-x, y+1/2, -z'

loop_
_atom_site_label
_atom_site_type_symbol
_atom_site_fract_x
_atom_site_fract_y
_atom_site_fract_z
_atom_site_U_iso_or_equiv
_atom_site_adp_type
_atom_site_occupancy
_atom_site_symmetry_multiplicity
_atom_site_calc_flag
_atom_site_refinement_flags
_atom_site_disorder_assembly
_atom_site_disorder_group
Co3 Co 0.78152(4) 0.75637(3) 1.05848(3) 0.01019(6) Uani 1 1 d . . .
As1 As 0.42910(3) 0.75068(2) 0.90370(3) 0.01410(5) Uani 1 1 d D A .
As2 As 0.63940(5) 0.93105(3) 0.88066(4) 0.01194(9) Uani 0.7838(13) 1 d PD A -1
B2 B 0.6444(19) 0.8908(13) 0.878(2) 0.01194(9) Uani 0.22 1 d PD A -2
H2 H 0.6424 0.9862 0.9303 0.014 Uiso 0.2162(13) 1 calc PR A -2
As4 As 0.6373(2) 0.56602(13) 0.9145(2) 0.0131(4) Uani 0.2162(13) 1 d PD A -2
B4 B 0.6338(8) 0.6058(5) 0.8984(8) 0.0131(4) Uani 0.7838(13) 1 d PD A -1
H4 H 0.6259 0.5180 0.9650 0.016 Uiso 0.7838(13) 1 calc PR A -1
B5 B 0.4319(4) 0.6523(3) 0.6934(4) 0.0147(5) Uani 1 1 d . . .
H5 H 0.2928 0.5959 0.6309 0.018 Uiso 1 1 calc R A .
B6 B 0.4302(4) 0.8235(3) 0.6704(4) 0.0147(5) Uani 1 1 d . A .
H6 H 0.2905 0.8752 0.5941 0.018 Uiso 1 1 calc R . .
B7 B 0.8827(5) 0.8232(3) 0.8732(3) 0.0142(5) Uani 1 1 d D A .
H7 H 1.0304 0.8723 0.9235 0.017 Uiso 1 1 calc R . .
B8 B 0.8676(4) 0.6567(2) 0.8910(4) 0.0138(5) Uani 1 1 d D A .
H8 H 1.0079 0.6017 0.9554 0.017 Uiso 1 1 calc R . .
B9 B 0.6692(4) 0.5961(2) 0.7084(4) 0.0163(6) Uani 1 1 d . A .
H9 H 0.6805 0.5019 0.6570 0.020 Uiso 1 1 calc R . .
B10 B 0.5529(4) 0.7248(2) 0.5788(3) 0.0161(5) Uani 1 1 d . A .
H10 H 0.4886 0.7148 0.4414 0.019 Uiso 1 1 calc R . .
B11 B 0.6744(4) 0.8654(3) 0.6716(4) 0.0154(5) Uani 1 1 d . . .
H11 H 0.6875 0.9451 0.5939 0.019 Uiso 1 1 calc R A .
B12 B 0.8158(4) 0.7259(2) 0.6951(3) 0.0152(5) Uani 1 1 d . A .
H12 H 0.9231 0.7168 0.6336 0.018 Uiso 1 1 calc R . .
C30 C 0.9700(5) 0.6601(3) 1.2600(3) 0.0265(7) Uani 1 1 d . A .
H30 H 1.0291 0.5757 1.2591 0.032 Uiso 1 1 calc R . .
C31 C 0.7880(5) 0.6844(3) 1.2782(3) 0.0208(6) Uani 1 1 d . A .
H31 H 0.6950 0.6203 1.2908 0.025 Uiso 1 1 calc R . .
C32 C 0.7638(4) 0.8160(3) 1.2760(3) 0.0170(5) Uani 1 1 d . A .
H32 H 0.6482 0.8611 1.2845 0.020 Uiso 1 1 calc R . .
C33 C 0.9270(4) 0.8728(3) 1.2574(3) 0.0197(5) Uani 1 1 d . A .
H33 H 0.9479 0.9650 1.2516 0.024 Uiso 1 1 calc R . .
C34 C 1.0552(3) 0.7781(3) 1.2466(3) 0.0232(6) Uani 1 1 d . A .
H34 H 1.1846 0.7910 1.2347 0.028 Uiso 1 1 calc R . .

loop_
_atom_site_aniso_label
_atom_site_aniso_U_11
_atom_site_aniso_U_22
_atom_site_aniso_U_33
_atom_site_aniso_U_23
_atom_site_aniso_U_13
_atom_site_aniso_U_12
Co3 0.01093(11) 0.01263(12) 0.00705(12) -0.00003(13) 0.00358(9) 0.00065(13)
As1 0.01121(9) 0.01878(11) 0.01392(11) -0.00106(11) 0.00668(8) 0.00006(11)
As2 0.01214(14) 0.00955(14) 0.01345(15) 0.00016(15) 0.00432(11) 0.00179(13)
B2 0.01214(14) 0.00955(14) 0.01345(15) 0.00016(15) 0.00432(11) 0.00179(13)
As4 0.0149(5) 0.0101(8) 0.0141(6) 0.0014(6) 0.0054(4) 0.0000(6)
B4 0.0149(5) 0.0101(8) 0.0141(6) 0.0014(6) 0.0054(4) 0.0000(6)
B5 0.0151(12) 0.0146(12) 0.0136(14) -0.0019(10) 0.0048(10) 0.0010(10)
B6 0.0107(12) 0.0189(13) 0.0129(13) 0.0034(10) 0.0030(10) 0.0032(10)
B7 0.0218(14) 0.0139(12) 0.0082(13) 0.0055(10) 0.0074(11) 0.0063(10)
B8 0.0126(12) 0.0159(12) 0.0111(13) -0.0018(10) 0.0027(10) 0.0020(9)
B9 0.0138(13) 0.0171(13) 0.0167(14) -0.0042(10) 0.0047(11) 0.0018(9)
B10 0.0124(10) 0.0244(15) 0.0103(12) 0.0012(9) 0.0030(9) 0.0013(9)
B11 0.0129(12) 0.0190(13) 0.0127(13) 0.0059(10) 0.0033(10) 0.0004(10)
B12 0.0128(10) 0.0232(14) 0.0106(11) 0.0012(9) 0.0055(9) 0.0003(9)
C30 0.0352(17) 0.0308(15) 0.0099(13) 0.0052(11) 0.0049(12) 0.0174(12)
C31 0.0369(17) 0.0179(12) 0.0080(12) 0.0021(9) 0.0093(12) -0.0016(11)
C32 0.0221(13) 0.0193(12) 0.0115(12) -0.0021(9) 0.0088(10) -0.0004(10)
C33 0.0228(13) 0.0226(12) 0.0116(12) -0.0056(9) 0.0047(10) -0.0075(10)
C34 0.0133(10) 0.0408(18) 0.0106(11) -0.0025(10) -0.0003(8) 0.0008(10)

loop_
_atom_type_symbol
_atom_type_description
_atom_type_scat_dispersion_real
_atom_type_scat_dispersion_imag
_atom_type_scat_source
C C 0.0033 0.0016 'International Tables Vol C Tables 4.2.6.8 and 6.1.1.4'
H H 0.0000 0.0000 'International Tables Vol C Tables 4.2.6.8 and 6.1.1.4'
B B 0.0013 0.0007 'International Tables Vol C Tables 4.2.6.8 and 6.1.1.4'
Co Co 0.3494 0.9721 'International Tables Vol C Tables 4.2.6.8 and 6.1.1.4'
As As 0.0499 2.0058 'International Tables Vol C Tables 4.2.6.8 and 6.1.1.4'

loop_
_geom_angle_atom_site_label_1
_geom_angle_atom_site_label_2
_geom_angle_atom_site_label_3
_geom_angle
_geom_angle_site_symmetry_1
_geom_angle_site_symmetry_3
_geom_angle_publ_flag
C34 Co3 C30 40.95(12) . . ?
C34 Co3 C33 39.98(10) . . ?
C30 Co3 C33 67.66(11) . . ?
C34 Co3 C31 68.15(12) . . ?
C30 Co3 C31 40.47(12) . . ?
C33 Co3 C31 67.25(11) . . ?
C34 Co3 C32 67.15(11) . . ?
C30 Co3 C32 67.35(11) . . ?
C33 Co3 C32 39.56(11) . . ?
C31 Co3 C32 39.91(9) . . ?
C34 Co3 B2 124.3(4) . . ?
C30 Co3 B2 165.1(4) . . ?
C33 Co3 B2 99.5(5) . . ?
C31 Co3 B2 143.0(4) . . ?
C32 Co3 B2 108.0(4) . . ?
C34 Co3 B8 99.26(10) . . ?
C30 Co3 B8 94.19(11) . . ?
C33 Co3 B8 134.68(11) . . ?
C31 Co3 B8 124.58(11) . . ?
C32 Co3 B8 161.53(11) . . ?
B2 Co3 B8 89.8(4) . . ?
C34 Co3 B4 134.44(16) . . ?
C30 Co3 B4 100.86(17) . . ?
C33 Co3 B4 166.29(17) . . ?
C31 Co3 B4 99.21(18) . . ?
C32 Co3 B4 130.17(18) . . ?
B2 Co3 B4 92.8(4) . . ?
B8 Co3 B4 50.73(16) . . ?
C34 Co3 B7 93.51(11) . . ?
C30 Co3 B7 120.70(12) . . ?
C33 Co3 B7 103.30(11) . . ?
C31 Co3 B7 160.50(12) . . ?
C32 Co3 B7 139.75(11) . . ?
B2 Co3 B7 53.1(3) . . ?
B8 Co3 B7 49.51(10) . . ?
B4 Co3 B7 88.92(18) . . ?
C34 Co3 As1 162.32(7) . . ?
C30 Co3 As1 133.37(10) . . ?
C33 Co3 As1 125.14(8) . . ?
C31 Co3 As1 98.45(9) . . ?
C32 Co3 As1 95.17(8) . . ?
B2 Co3 As1 59.8(3) . . ?
B8 Co3 As1 97.92(8) . . ?
B4 Co3 As1 56.87(14) . . ?
B7 Co3 As1 100.83(8) . . ?
C34 Co3 As2 118.38(8) . . ?
C30 Co3 As2 158.50(10) . . ?
C33 Co3 As2 91.89(8) . . ?
C31 Co3 As2 138.37(8) . . ?
C32 Co3 As2 101.48(8) . . ?
B2 Co3 As2 7.7(4) . . ?
B8 Co3 As2 95.99(8) . . ?
B4 Co3 As2 100.25(14) . . ?
B7 Co3 As2 55.68(7) . . ?
As1 Co3 As2 63.608(13) . . ?
C34 Co3 As4 127.41(9) . . ?
C30 Co3 As4 92.23(10) . . ?
C33 Co3 As4 157.78(9) . . ?
C31 Co3 As4 91.44(9) . . ?
C32 Co3 As4 125.00(8) . . ?
B2 Co3 As4 101.5(4) . . ?
B8 Co3 As4 52.63(8) . . ?
B4 Co3 As4 8.83(15) . . ?
B7 Co3 As4 95.00(9) . . ?
As1 Co3 As4 61.93(4) . . ?
As2 Co3 As4 108.99(4) . . ?
B5 As1 B4 52.18(19) . . ?
B5 As1 B6 50.00(11) . . ?
B4 As1 B6 88.49(17) . . ?
B5 As1 B2 89.5(4) . . ?
B4 As1 B2 87.5(3) . . ?
B6 As1 B2 53.8(5) . . ?
B5 As1 Co3 97.53(8) . . ?
B4 As1 Co3 55.55(16) . . ?
B6 As1 Co3 97.15(8) . . ?
B2 As1 Co3 53.3(4) . . ?
B5 As1 As4 54.86(9) . . ?
B4 As1 As4 8.07(15) . . ?
B6 As1 As4 95.02(8) . . ?
B2 As1 As4 95.2(3) . . ?
Co3 As1 As4 59.41(4) . . ?
B5 As1 As2 95.10(8) . . ?
B4 As1 As2 95.53(14) . . ?
B6 As1 As2 55.08(8) . . ?
B2 As1 As2 8.0(3) . . ?
Co3 As1 As2 58.300(14) . . ?
As4 As1 As2 103.17(4) . . ?
B11 As2 B7 52.92(11) . . ?
B11 As2 B6 50.55(11) . . ?
B7 As2 B6 90.02(11) . . ?
B11 As2 Co3 98.44(8) . . ?
B7 As2 Co3 56.76(7) . . ?
B6 As2 Co3 97.08(8) . . ?
B11 As2 As1 96.16(8) . . ?
B7 As2 As1 97.53(8) . . ?
B6 As2 As1 55.20(8) . . ?
Co3 As2 As1 58.092(14) . . ?
B7 B2 B11 58.7(4) . . ?
B7 B2 B6 103.3(7) . . ?
B11 B2 B6 55.2(5) . . ?
B7 B2 Co3 65.7(5) . . ?
B11 B2 Co3 115.1(6) . . ?
B6 B2 Co3 114.6(7) . . ?
B7 B2 As1 115.7(7) . . ?
B11 B2 As1 110.2(7) . . ?
B6 B2 As1 62.1(4) . . ?
Co3 B2 As1 66.9(4) . . ?
B7 B2 H2 121.1 . . ?
B11 B2 H2 122.6 . . ?
B6 B2 H2 124.5 . . ?
Co3 B2 H2 113.1 . . ?
As1 B2 H2 116.1 . . ?
B9 As4 B8 54.12(12) . . ?
B9 As4 B5 51.51(12) . . ?
B8 As4 B5 90.61(13) . . ?
B9 As4 Co3 99.52(10) . . ?
B8 As4 Co3 56.11(9) . . ?
B5 As4 Co3 96.92(9) . . ?
B9 As4 As1 97.56(10) . . ?
B8 As4 As1 97.93(9) . . ?
B5 As4 As1 54.80(8) . . ?
Co3 As4 As1 58.66(4) . . ?
B9 B4 B8 60.0(2) . . ?
B9 B4 B5 57.8(2) . . ?
B8 B4 B5 105.9(3) . . ?
B9 B4 Co3 116.1(3) . . ?
B8 B4 Co3 64.1(2) . . ?
B5 B4 Co3 115.8(2) . . ?
B9 B4 As1 114.6(3) . . ?
B8 B4 As1 117.0(3) . . ?
B5 B4 As1 63.31(17) . . ?
Co3 B4 As1 67.59(16) . . ?
B9 B4 H4 119.9 . . ?
B8 B4 H4 120.9 . . ?
B5 B4 H4 122.7 . . ?
Co3 B4 H4 113.6 . . ?
As1 B4 H4 114.0 . . ?
B10 B5 B9 59.93(16) . . ?
B10 B5 B6 58.93(15) . . ?
B9 B5 B6 107.8(2) . . ?
B10 B5 B4 106.7(2) . . ?
B9 B5 B4 58.5(2) . . ?
B6 B5 B4 109.6(2) . . ?
B10 B5 As1 117.54(16) . . ?
B9 B5 As1 116.24(18) . . ?
B6 B5 As1 66.83(14) . . ?
B4 B5 As1 64.5(2) . . ?
B10 B5 As4 112.52(17) . . ?
B9 B5 As4 58.70(14) . . ?
B6 B5 As4 120.0(2) . . ?
B4 B5 As4 10.50(17) . . ?
As1 B5 As4 70.34(10) . . ?
B10 B5 H5 121.0 . . ?
B9 B5 H5 121.2 . . ?
B6 B5 H5 121.0 . . ?
B4 B5 H5 122.7 . . ?
As1 B5 H5 111.9 . . ?
As4 B5 H5 112.9 . . ?
B10 B6 B11 58.80(15) . . ?
B10 B6 B5 58.45(15) . . ?
B11 B6 B5 106.1(2) . . ?
B10 B6 B2 106.1(4) . . ?
B11 B6 B2 60.4(4) . . ?
B5 B6 B2 106.6(5) . . ?
B10 B6 As2 112.83(16) . . ?
B11 B6 As2 61.35(12) . . ?
B5 B6 As2 116.91(19) . . ?
B2 B6 As2 10.6(4) . . ?
B10 B6 As1 113.98(16) . . ?
B11 B6 As1 116.35(17) . . ?
B5 B6 As1 63.17(14) . . ?
B2 B6 As1 64.1(4) . . ?
As2 B6 As1 69.73(9) . . ?
B10 B6 H6 121.5 . . ?
B11 B6 H6 122.3 . . ?
B5 B6 H6 121.4 . . ?
B2 B6 H6 124.5 . . ?
As2 B6 H6 114.4 . . ?
As1 B6 H6 113.4 . . ?
B12 B7 B8 59.69(15) . . ?
B12 B7 B11 57.89(15) . . ?
B8 B7 B11 105.4(2) . . ?
B12 B7 B2 107.9(6) . . ?
B8 B7 B2 106.6(5) . . ?
B11 B7 B2 61.8(6) . . ?
B12 B7 As2 113.55(17) . . ?
B8 B7 As2 116.76(19) . . ?
B11 B7 As2 62.02(12) . . ?
B2 B7 As2 10.2(4) . . ?
B12 B7 Co3 114.74(16) . . ?
B8 B7 Co3 63.61(14) . . ?
B11 B7 Co3 113.86(16) . . ?
B2 B7 Co3 61.2(5) . . ?
As2 B7 Co3 67.55(8) . . ?
B12 B7 H7 120.4 . . ?
B8 B7 H7 120.8 . . ?
B11 B7 H7 123.6 . . ?
B2 B7 H7 124.0 . . ?
As2 B7 H7 114.6 . . ?
Co3 B7 H7 114.6 . . ?
B12 B8 B7 59.97(16) . . ?
B12 B8 B9 59.59(16) . . ?
B7 B8 B9 109.4(2) . . ?
B12 B8 B4 108.6(3) . . ?
B7 B8 B4 113.0(2) . . ?
B9 B8 B4 59.5(2) . . ?
B12 B8 As4 115.71(17) . . ?
B7 B8 As4 124.6(2) . . ?
B9 B8 As4 60.99(13) . . ?
B4 B8 As4 11.87(16) . . ?
B12 B8 Co3 117.73(16) . . ?
B7 B8 Co3 66.87(13) . . ?
B9 B8 Co3 116.76(16) . . ?
B4 B8 Co3 65.2(2) . . ?
As4 B8 Co3 71.26(10) . . ?
B12 B8 H8 120.7 . . ?
B7 B8 H8 119.2 . . ?
B9 B8 H8 120.9 . . ?
B4 B8 H8 120.5 . . ?
As4 B8 H8 109.1 . . ?
Co3 B8 H8 112.0 . . ?
B10 B9 B12 60.13(14) . . ?
B10 B9 B5 59.38(15) . . ?
B12 B9 B5 108.89(18) . . ?
B10 B9 B4 110.4(2) . . ?
B12 B9 B4 109.2(2) . . ?
B5 B9 B4 63.7(2) . . ?
B10 B9 B8 107.98(18) . . ?
B12 B9 B8 59.43(15) . . ?
B5 B9 B8 110.9(2) . . ?
B4 B9 B8 60.5(2) . . ?
B10 B9 As4 121.78(17) . . ?
B12 B9 As4 119.10(18) . . ?
B5 B9 As4 69.80(15) . . ?
B4 B9 As4 12.83(16) . . ?
B8 B9 As4 64.89(15) . . ?
B10 B9 H9 121.8 . . ?
B12 B9 H9 121.9 . . ?
B5 B9 H9 119.8 . . ?
B4 B9 H9 119.4 . . ?
B8 B9 H9 121.4 . . ?
As4 B9 H9 106.6 . . ?
B5 B10 B11 112.24(19) . . ?
B5 B10 B6 62.63(14) . . ?
B11 B10 B6 62.31(16) . . ?
B5 B10 B9 60.68(16) . . ?
B11 B10 B9 109.49(18) . . ?
B6 B10 B9 111.4(2) . . ?
B5 B10 B12 109.98(18) . . ?
B11 B10 B12 60.00(14) . . ?
B6 B10 B12 110.86(19) . . ?
B9 B10 B12 60.18(15) . . ?
B5 B10 H10 119.4 . . ?
B11 B10 H10 120.0 . . ?
B6 B10 H10 118.7 . . ?
B9 B10 H10 121.0 . . ?
B12 B10 H10 121.3 . . ?
B10 B11 B12 60.30(15) . . ?
B10 B11 B6 58.89(14) . . ?
B12 B11 B6 108.33(18) . . ?
B10 B11 B7 107.68(18) . . ?
B12 B11 B7 58.30(14) . . ?
B6 B11 B7 111.5(2) . . ?
B10 B11 B2 109.3(4) . . ?
B12 B11 B2 106.5(4) . . ?
B6 B11 B2 64.4(4) . . ?
B7 B11 B2 59.6(4) . . ?
B10 B11 As2 118.73(16) . . ?
B12 B11 As2 116.59(17) . . ?
B6 B11 As2 68.10(14) . . ?
B7 B11 As2 65.05(12) . . ?
B2 B11 As2 11.7(4) . . ?
B10 B11 H11 120.5 . . ?
B12 B11 H11 121.4 . . ?
B6 B11 H11 120.0 . . ?
B7 B11 H11 121.9 . . ?
B2 B11 H11 122.6 . . ?
As2 B11 H11 111.0 . . ?
B8 B12 B11 110.58(19) . . ?
B8 B12 B9 60.98(16) . . ?
B11 B12 B9 108.84(17) . . ?
B8 B12 B10 108.87(17) . . ?
B11 B12 B10 59.70(14) . . ?
B9 B12 B10 59.69(15) . . ?
B8 B12 B7 60.35(14) . . ?
B11 B12 B7 63.81(16) . . ?
B9 B12 B7 110.84(19) . . ?
B10 B12 B7 111.63(18) . . ?
B8 B12 H12 121.0 . . ?
B11 B12 H12 120.1 . . ?
B9 B12 H12 121.2 . . ?
B10 B12 H12 121.3 . . ?
B7 B12 H12 118.6 . . ?
C31 C30 C34 107.8(3) . . ?
C31 C30 Co3 70.78(16) . . ?
C34 C30 Co3 69.51(15) . . ?
C31 C30 H30 126.1 . . ?
C34 C30 H30 126.1 . . ?
Co3 C30 H30 126.1 . . ?
C32 C31 C30 107.2(3) . . ?
C32 C31 Co3 70.24(18) . . ?
C30 C31 Co3 68.75(16) . . ?
C32 C31 H31 126.4 . . ?
C30 C31 H31 126.4 . . ?
Co3 C31 H31 126.4 . . ?
C33 C32 C31 108.9(3) . . ?
C33 C32 Co3 69.97(15) . . ?
C31 C32 Co3 69.85(18) . . ?
C33 C32 H32 125.5 . . ?
C31 C32 H32 125.5 . . ?
Co3 C32 H32 125.5 . . ?
C32 C33 C34 108.4(2) . . ?
C32 C33 Co3 70.48(15) . . ?
C34 C33 Co3 69.01(15) . . ?
C32 C33 H33 125.8 . . ?
C34 C33 H33 125.8 . . ?
Co3 C33 H33 125.8 . . ?
C33 C34 C30 107.7(2) . . ?
C33 C34 Co3 71.01(14) . . ?
C30 C34 Co3 69.55(15) . . ?
C33 C34 H34 126.1 . . ?
C30 C34 H34 126.1 . . ?
Co3 C34 H34 126.1 . . ?

loop_
_geom_bond_atom_site_label_1
_geom_bond_atom_site_label_2
_geom_bond_distance
_geom_bond_site_symmetry_2
_geom_bond_publ_flag
Co3 C34 2.043(2) . ?
Co3 C30 2.043(3) . ?
Co3 C33 2.069(3) . ?
Co3 C31 2.070(3) . ?
Co3 C32 2.076(3) . ?
Co3 B2 2.082(16) . ?
Co3 B8 2.109(3) . ?
Co3 B4 2.130(6) . ?
Co3 B7 2.166(3) . ?
Co3 As1 2.3877(4) . ?
Co3 As2 2.3931(5) . ?
Co3 As4 2.4066(16) . ?
As1 B5 2.141(3) . ?
As1 B4 2.163(5) . ?
As1 B6 2.205(3) . ?
As1 B2 2.244(13) . ?
As1 As4 2.4669(15) . ?
As1 As2 2.5196(5) . ?
As2 B11 2.083(3) . ?
As2 B7 2.139(3) . ?
As2 B6 2.202(3) . ?
B2 B7 1.899(12) . ?
B2 B11 1.941(17) . ?
B2 B6 2.014(17) . ?
B2 H2 1.1200 . ?
As4 B9 1.950(4) . ?
As4 B8 2.020(3) . ?
As4 B5 2.142(3) . ?
B4 B9 1.799(7) . ?
B4 B8 1.816(6) . ?
B4 B5 1.893(7) . ?
B4 H4 1.1200 . ?
B5 B10 1.763(4) . ?
B5 B9 1.787(4) . ?
B5 B6 1.838(4) . ?
B5 H5 1.1200 . ?
B6 B10 1.772(4) . ?
B6 B11 1.833(4) . ?
B6 H6 1.1200 . ?
B7 B12 1.784(4) . ?
B7 B8 1.791(4) . ?
B7 B11 1.882(4) . ?
B7 H7 1.1200 . ?
B8 B12 1.779(4) . ?
B8 B9 1.807(4) . ?
B8 H8 1.1200 . ?
B9 B10 1.773(4) . ?
B9 B12 1.782(4) . ?
B9 H9 1.1200 . ?
B10 B11 1.771(4) . ?
B10 B12 1.781(3) . ?
B10 H10 1.1200 . ?
B11 B12 1.776(4) . ?
B11 H11 1.1200 . ?
B12 H12 1.1200 . ?
C30 C31 1.423(4) . ?
C30 C34 1.429(4) . ?
C30 H30 1.0000 . ?
C31 C32 1.415(3) . ?
C31 H31 1.0000 . ?
C32 C33 1.402(4) . ?
C32 H32 1.0000 . ?
C33 C34 1.406(4) . ?
C33 H33 1.0000 . ?
C34 H34 1.0000 . ?

loop_
_geom_torsion_atom_site_label_1
_geom_torsion_atom_site_label_2
_geom_torsion_atom_site_label_3
_geom_torsion_atom_site_label_4
_geom_torsion
_geom_torsion_site_symmetry_1
_geom_torsion_site_symmetry_2
_geom_torsion_site_symmetry_3
_geom_torsion_site_symmetry_4
_geom_torsion_publ_flag
C34 Co3 As1 B5 -167.6(3) . . . . ?
C30 Co3 As1 B5 -104.89(14) . . . . ?
C33 Co3 As1 B5 163.64(12) . . . . ?
C31 Co3 As1 B5 -128.29(11) . . . . ?
C32 Co3 As1 B5 -168.37(11) . . . . ?
B2 Co3 As1 B5 83.8(5) . . . . ?
B8 Co3 As1 B5 -1.42(11) . . . . ?
B4 Co3 As1 B5 -32.8(2) . . . . ?
B7 Co3 As1 B5 48.73(10) . . . . ?
As2 Co3 As1 B5 91.36(8) . . . . ?
As4 Co3 As1 B5 -41.18(9) . . . . ?
C34 Co3 As1 B4 -134.9(3) . . . . ?
C30 Co3 As1 B4 -72.1(2) . . . . ?
C33 Co3 As1 B4 -163.6(2) . . . . ?
C31 Co3 As1 B4 -95.5(2) . . . . ?
C32 Co3 As1 B4 -135.6(2) . . . . ?
B2 Co3 As1 B4 116.5(5) . . . . ?
B8 Co3 As1 B4 31.3(2) . . . . ?
B7 Co3 As1 B4 81.5(2) . . . . ?
As2 Co3 As1 B4 124.13(18) . . . . ?
As4 Co3 As1 B4 -8.4(2) . . . . ?
C34 Co3 As1 B6 141.9(3) . . . . ?
C30 Co3 As1 B6 -155.33(14) . . . . ?
C33 Co3 As1 B6 113.20(12) . . . . ?
C31 Co3 As1 B6 -178.73(12) . . . . ?
C32 Co3 As1 B6 141.19(12) . . . . ?
B2 Co3 As1 B6 33.3(5) . . . . ?
B8 Co3 As1 B6 -51.86(11) . . . . ?
B4 Co3 As1 B6 -83.2(2) . . . . ?
B7 Co3 As1 B6 -1.71(10) . . . . ?
As2 Co3 As1 B6 40.93(8) . . . . ?
As4 Co3 As1 B6 -91.62(9) . . . . ?
C34 Co3 As1 B2 108.6(6) . . . . ?
C30 Co3 As1 B2 171.4(5) . . . . ?
C33 Co3 As1 B2 79.9(5) . . . . ?
C31 Co3 As1 B2 148.0(5) . . . . ?
C32 Co3 As1 B2 107.9(5) . . . . ?
B8 Co3 As1 B2 -85.2(5) . . . . ?
B4 Co3 As1 B2 -116.5(5) . . . . ?
B7 Co3 As1 B2 -35.0(5) . . . . ?
As2 Co3 As1 B2 7.6(5) . . . . ?
As4 Co3 As1 B2 -124.9(5) . . . . ?
C34 Co3 As1 As4 -126.5(3) . . . . ?
C30 Co3 As1 As4 -63.71(12) . . . . ?
C33 Co3 As1 As4 -155.18(10) . . . . ?
C31 Co3 As1 As4 -87.11(9) . . . . ?
C32 Co3 As1 As4 -127.19(8) . . . . ?
B2 Co3 As1 As4 124.9(5) . . . . ?
B8 Co3 As1 As4 39.76(9) . . . . ?
B4 Co3 As1 As4 8.4(2) . . . . ?
B7 Co3 As1 As4 89.91(9) . . . . ?
As2 Co3 As1 As4 132.55(5) . . . . ?
C34 Co3 As1 As2 101.0(3) . . . . ?
C30 Co3 As1 As2 163.75(12) . . . . ?
C33 Co3 As1 As2 72.28(10) . . . . ?
C31 Co3 As1 As2 140.35(8) . . . . ?
C32 Co3 As1 As2 100.27(8) . . . . ?
B2 Co3 As1 As2 -7.6(5) . . . . ?
B8 Co3 As1 As2 -92.79(8) . . . . ?
B4 Co3 As1 As2 -124.13(18) . . . . ?
B7 Co3 As1 As2 -42.63(7) . . . . ?
As4 Co3 As1 As2 -132.55(5) . . . . ?
C34 Co3 As2 B11 107.78(11) . . . . ?
C30 Co3 As2 B11 121.7(2) . . . . ?
C33 Co3 As2 B11 139.17(11) . . . . ?
C31 Co3 As2 B11 -163.88(15) . . . . ?
C32 Co3 As2 B11 177.87(12) . . . . ?
B2 Co3 As2 B11 -33(2) . . . . ?
B8 Co3 As2 B11 3.86(11) . . . . ?
B4 Co3 As2 B11 -47.25(17) . . . . ?
B7 Co3 As2 B11 34.32(12) . . . . ?
As1 Co3 As2 B11 -92.03(8) . . . . ?
As4 Co3 As2 B11 -48.59(8) . . . . ?
C34 Co3 As2 B7 73.46(13) . . . . ?
C30 Co3 As2 B7 87.4(3) . . . . ?
C33 Co3 As2 B7 104.85(12) . . . . ?
C31 Co3 As2 B7 161.80(17) . . . . ?
C32 Co3 As2 B7 143.55(13) . . . . ?
B2 Co3 As2 B7 -68(2) . . . . ?
B8 Co3 As2 B7 -30.46(14) . . . . ?
B4 Co3 As2 B7 -81.57(18) . . . . ?
As1 Co3 As2 B7 -126.35(10) . . . . ?
As4 Co3 As2 B7 -82.91(11) . . . . ?
C34 Co3 As2 B6 158.82(11) . . . . ?
C30 Co3 As2 B6 172.7(2) . . . . ?
C33 Co3 As2 B6 -169.79(11) . . . . ?
C31 Co3 As2 B6 -112.84(15) . . . . ?
C32 Co3 As2 B6 -131.10(11) . . . . ?
B2 Co3 As2 B6 18(2) . . . . ?
B8 Co3 As2 B6 54.90(10) . . . . ?
B4 Co3 As2 B6 3.79(16) . . . . ?
B7 Co3 As2 B6 85.36(13) . . . . ?
As1 Co3 As2 B6 -40.99(7) . . . . ?
As4 Co3 As2 B6 2.44(8) . . . . ?
C34 Co3 As2 As1 -160.19(8) . . . . ?
C30 Co3 As2 As1 -146.3(2) . . . . ?
C33 Co3 As2 As1 -128.80(8) . . . . ?
C31 Co3 As2 As1 -71.85(13) . . . . ?
C32 Co3 As2 As1 -90.11(8) . . . . ?
B2 Co3 As2 As1 59(2) . . . . ?
B8 Co3 As2 As1 95.89(8) . . . . ?
B4 Co3 As2 As1 44.78(15) . . . . ?
B7 Co3 As2 As1 126.35(10) . . . . ?
As4 Co3 As2 As1 43.43(4) . . . . ?
B5 As1 As2 B11 0.41(11) . . . . ?
B4 As1 As2 B11 52.83(19) . . . . ?
B6 As1 As2 B11 -31.43(12) . . . . ?
B2 As1 As2 B11 47(3) . . . . ?
Co3 As1 As2 B11 96.12(8) . . . . ?
As4 As1 As2 B11 55.48(9) . . . . ?
B5 As1 As2 B7 -52.90(11) . . . . ?
B4 As1 As2 B7 -0.49(18) . . . . ?
B6 As1 As2 B7 -84.75(12) . . . . ?
B2 As1 As2 B7 -7(3) . . . . ?
Co3 As1 As2 B7 42.81(8) . . . . ?
As4 As1 As2 B7 2.17(9) . . . . ?
B5 As1 As2 B6 31.85(13) . . . . ?
B4 As1 As2 B6 84.26(19) . . . . ?
B2 As1 As2 B6 78(3) . . . . ?
Co3 As1 As2 B6 127.56(9) . . . . ?
As4 As1 As2 B6 86.92(10) . . . . ?
B5 As1 As2 Co3 -95.71(8) . . . . ?
B4 As1 As2 Co3 -43.29(17) . . . . ?
B6 As1 As2 Co3 -127.56(9) . . . . ?
B2 As1 As2 Co3 -49(3) . . . . ?
As4 As1 As2 Co3 -40.64(4) . . . . ?
C34 Co3 B2 B7 65.2(6) . . . . ?
C30 Co3 B2 B7 70.0(17) . . . . ?
C33 Co3 B2 B7 99.5(4) . . . . ?
C31 Co3 B2 B7 164.1(3) . . . . ?
C32 Co3 B2 B7 139.4(3) . . . . ?
B8 Co3 B2 B7 -35.9(4) . . . . ?
B4 Co3 B2 B7 -86.6(4) . . . . ?
As1 Co3 B2 B7 -135.2(6) . . . . ?
As2 Co3 B2 B7 107(2) . . . . ?
As4 Co3 B2 B7 -87.6(3) . . . . ?
C34 Co3 B2 B11 98.0(7) . . . . ?
C30 Co3 B2 B11 102.8(16) . . . . ?
C33 Co3 B2 B11 132.3(6) . . . . ?
C31 Co3 B2 B11 -163.1(2) . . . . ?
C32 Co3 B2 B11 172.2(5) . . . . ?
B8 Co3 B2 B11 -3.1(6) . . . . ?
B4 Co3 B2 B11 -53.8(6) . . . . ?
B7 Co3 B2 B11 32.8(4) . . . . ?
As1 Co3 B2 B11 -102.4(8) . . . . ?
As2 Co3 B2 B11 140(3) . . . . ?
As4 Co3 B2 B11 -54.8(6) . . . . ?
C34 Co3 B2 B6 159.4(3) . . . . ?
C30 Co3 B2 B6 164.2(10) . . . . ?
C33 Co3 B2 B6 -166.3(5) . . . . ?
C31 Co3 B2 B6 -101.7(8) . . . . ?
C32 Co3 B2 B6 -126.4(5) . . . . ?
B8 Co3 B2 B6 58.2(6) . . . . ?
B4 Co3 B2 B6 7.6(6) . . . . ?
B7 Co3 B2 B6 94.1(7) . . . . ?
As1 Co3 B2 B6 -41.0(4) . . . . ?
As2 Co3 B2 B6 -159(3) . . . . ?
As4 Co3 B2 B6 6.6(6) . . . . ?
C34 Co3 B2 As1 -159.62(12) . . . . ?
C30 Co3 B2 As1 -154.8(12) . . . . ?
C33 Co3 B2 As1 -125.3(2) . . . . ?
C31 Co3 B2 As1 -60.7(8) . . . . ?
C32 Co3 B2 As1 -85.4(3) . . . . ?
B8 Co3 B2 As1 99.3(3) . . . . ?
B4 Co3 B2 As1 48.6(3) . . . . ?
B7 Co3 B2 As1 135.2(6) . . . . ?
As2 Co3 B2 As1 -118(2) . . . . ?
As4 Co3 B2 As1 47.6(3) . . . . ?
B5 As1 B2 B7 -54.3(8) . . . . ?
B4 As1 B2 B7 -2.1(8) . . . . ?
B6 As1 B2 B7 -92.0(9) . . . . ?
Co3 As1 B2 B7 45.5(6) . . . . ?
As4 As1 B2 B7 0.4(9) . . . . ?
As2 As1 B2 B7 172(4) . . . . ?
B5 As1 B2 B11 9.8(6) . . . . ?
B4 As1 B2 B11 61.9(6) . . . . ?
B6 As1 B2 B11 -28.0(4) . . . . ?
Co3 As1 B2 B11 109.5(7) . . . . ?
As4 As1 B2 B11 64.4(6) . . . . ?
As2 As1 B2 B11 -124(4) . . . . ?
B5 As1 B2 B6 37.8(3) . . . . ?
B4 As1 B2 B6 89.9(3) . . . . ?
Co3 As1 B2 B6 137.5(5) . . . . ?
As4 As1 B2 B6 92.4(3) . . . . ?
As2 As1 B2 B6 -96(3) . . . . ?
B5 As1 B2 Co3 -99.8(3) . . . . ?
B4 As1 B2 Co3 -47.6(3) . . . . ?
B6 As1 B2 Co3 -137.5(5) . . . . ?
As4 As1 B2 Co3 -45.1(3) . . . . ?
As2 As1 B2 Co3 126(4) . . . . ?
C34 Co3 As4 B9 -104.81(13) . . . . ?
C30 Co3 As4 B9 -127.61(13) . . . . ?
C33 Co3 As4 B9 -152.1(2) . . . . ?
C31 Co3 As4 B9 -168.09(13) . . . . ?
C32 Co3 As4 B9 168.70(13) . . . . ?
B2 Co3 As4 B9 46.8(3) . . . . ?
B8 Co3 As4 B9 -34.04(13) . . . . ?
B4 Co3 As4 B9 40.2(11) . . . . ?
B7 Co3 As4 B9 -6.52(13) . . . . ?
As1 Co3 As4 B9 93.10(10) . . . . ?
As2 Co3 As4 B9 48.84(10) . . . . ?
C34 Co3 As4 B8 -70.77(14) . . . . ?
C30 Co3 As4 B8 -93.57(13) . . . . ?
C33 Co3 As4 B8 -118.0(2) . . . . ?
C31 Co3 As4 B8 -134.05(14) . . . . ?
C32 Co3 As4 B8 -157.25(14) . . . . ?
B2 Co3 As4 B8 80.8(4) . . . . ?
B4 Co3 As4 B8 74.2(11) . . . . ?
B7 Co3 As4 B8 27.52(14) . . . . ?
As1 Co3 As4 B8 127.14(11) . . . . ?
As2 Co3 As4 B8 82.88(10) . . . . ?
C34 Co3 As4 B5 -156.83(12) . . . . ?
C30 Co3 As4 B5 -179.63(12) . . . . ?
C33 Co3 As4 B5 155.9(2) . . . . ?
C31 Co3 As4 B5 139.89(12) . . . . ?
C32 Co3 As4 B5 116.68(14) . . . . ?
B2 Co3 As4 B5 -5.2(3) . . . . ?
B8 Co3 As4 B5 -86.06(14) . . . . ?
B4 Co3 As4 B5 -11.8(11) . . . . ?
B7 Co3 As4 B5 -58.54(12) . . . . ?
As1 Co3 As4 B5 41.08(8) . . . . ?
As2 Co3 As4 B5 -3.18(10) . . . . ?
C34 Co3 As4 As1 162.09(9) . . . . ?
C30 Co3 As4 As1 139.29(9) . . . . ?
C33 Co3 As4 As1 114.8(2) . . . . ?
C31 Co3 As4 As1 98.81(9) . . . . ?
C32 Co3 As4 As1 75.60(11) . . . . ?
B2 Co3 As4 As1 -46.3(3) . . . . ?
B8 Co3 As4 As1 -127.14(11) . . . . ?
B4 Co3 As4 As1 -52.9(11) . . . . ?
B7 Co3 As4 As1 -99.62(8) . . . . ?
As2 Co3 As4 As1 -44.26(3) . . . . ?
B5 As1 As4 B9 30.46(13) . . . . ?
B4 As1 As4 B9 -37.4(14) . . . . ?
B6 As1 As4 B9 -1.23(13) . . . . ?
B2 As1 As4 B9 -55.3(5) . . . . ?
Co3 As1 As4 B9 -96.58(10) . . . . ?
As2 As1 As4 B9 -56.50(10) . . . . ?
B5 As1 As4 B8 85.11(14) . . . . ?
B4 As1 As4 B8 17.3(14) . . . . ?
B6 As1 As4 B8 53.43(12) . . . . ?
B2 As1 As4 B8 -0.6(5) . . . . ?
Co3 As1 As4 B8 -41.92(9) . . . . ?
As2 As1 As4 B8 -1.85(10) . . . . ?
B4 As1 As4 B5 -67.8(14) . . . . ?
B6 As1 As4 B5 -31.69(14) . . . . ?
B2 As1 As4 B5 -85.7(5) . . . . ?
Co3 As1 As4 B5 -127.03(10) . . . . ?
As2 As1 As4 B5 -86.96(10) . . . . ?
B5 As1 As4 Co3 127.03(10) . . . . ?
B4 As1 As4 Co3 59.2(14) . . . . ?
B6 As1 As4 Co3 95.35(8) . . . . ?
B2 As1 As4 Co3 41.3(5) . . . . ?
As2 As1 As4 Co3 40.07(3) . . . . ?
C34 Co3 B4 B9 -90.1(3) . . . . ?
C30 Co3 B4 B9 -117.4(3) . . . . ?
C33 Co3 B4 B9 -149.6(5) . . . . ?
C31 Co3 B4 B9 -158.4(3) . . . . ?
C32 Co3 B4 B9 173.2(2) . . . . ?
B2 Co3 B4 B9 56.7(4) . . . . ?
B8 Co3 B4 B9 -30.8(2) . . . . ?
B7 Co3 B4 B9 3.7(3) . . . . ?
As1 Co3 B4 B9 107.4(3) . . . . ?
As2 Co3 B4 B9 58.5(3) . . . . ?
As4 Co3 B4 B9 -129.8(13) . . . . ?
C34 Co3 B4 B8 -59.3(3) . . . . ?
C30 Co3 B4 B8 -86.51(18) . . . . ?
C33 Co3 B4 B8 -118.7(6) . . . . ?
C31 Co3 B4 B8 -127.60(17) . . . . ?
C32 Co3 B4 B8 -155.95(15) . . . . ?
B2 Co3 B4 B8 87.5(4) . . . . ?
B7 Co3 B4 B8 34.58(18) . . . . ?
As1 Co3 B4 B8 138.3(2) . . . . ?
As2 Co3 B4 B8 89.38(15) . . . . ?
As4 Co3 B4 B8 -98.9(11) . . . . ?
C34 Co3 B4 B5 -155.17(19) . . . . ?
C30 Co3 B4 B5 177.6(3) . . . . ?
C33 Co3 B4 B5 145.4(5) . . . . ?
C31 Co3 B4 B5 136.5(3) . . . . ?
C32 Co3 B4 B5 108.2(3) . . . . ?
B2 Co3 B4 B5 -8.4(4) . . . . ?
B8 Co3 B4 B5 -95.9(3) . . . . ?
B7 Co3 B4 B5 -61.3(3) . . . . ?
As1 Co3 B4 B5 42.4(2) . . . . ?
As2 Co3 B4 B5 -6.5(3) . . . . ?
As4 Co3 B4 B5 165.2(14) . . . . ?
C34 Co3 B4 As1 162.46(12) . . . . ?
C30 Co3 B4 As1 135.21(13) . . . . ?
C33 Co3 B4 As1 103.0(6) . . . . ?
C31 Co3 B4 As1 94.12(14) . . . . ?
C32 Co3 B4 As1 65.8(2) . . . . ?
B2 Co3 B4 As1 -50.7(3) . . . . ?
B8 Co3 B4 As1 -138.3(2) . . . . ?
B7 Co3 B4 As1 -103.70(12) . . . . ?
As2 Co3 B4 As1 -48.89(12) . . . . ?
As4 Co3 B4 As1 122.8(12) . . . . ?
B5 As1 B4 B9 27.6(2) . . . . ?
B6 As1 B4 B9 -9.9(3) . . . . ?
B2 As1 B4 B9 -63.7(5) . . . . ?
Co3 As1 B4 B9 -109.6(3) . . . . ?
As4 As1 B4 B9 134.2(16) . . . . ?
As2 As1 B4 B9 -64.6(3) . . . . ?
B5 As1 B4 B8 95.0(4) . . . . ?
B6 As1 B4 B8 57.5(3) . . . . ?
B2 As1 B4 B8 3.7(5) . . . . ?
Co3 As1 B4 B8 -42.2(3) . . . . ?
As4 As1 B4 B8 -158.4(17) . . . . ?
As2 As1 B4 B8 2.8(3) . . . . ?
B6 As1 B4 B5 -37.48(17) . . . . ?
B2 As1 B4 B5 -91.3(5) . . . . ?
Co3 As1 B4 B5 -137.2(2) . . . . ?
As4 As1 B4 B5 106.5(14) . . . . ?
As2 As1 B4 B5 -92.17(15) . . . . ?
B5 As1 B4 Co3 137.2(2) . . . . ?
B6 As1 B4 Co3 99.73(13) . . . . ?
B2 As1 B4 Co3 45.9(5) . . . . ?
As4 As1 B4 Co3 -116.3(15) . . . . ?
As2 As1 B4 Co3 45.03(12) . . . . ?
B9 B4 B5 B10 -37.1(2) . . . . ?
B8 B4 B5 B10 0.4(3) . . . . ?
Co3 B4 B5 B10 68.8(3) . . . . ?
As1 B4 B5 B10 113.06(18) . . . . ?
B8 B4 B5 B9 37.5(2) . . . . ?
Co3 B4 B5 B9 105.9(3) . . . . ?
As1 B4 B5 B9 150.1(2) . . . . ?
B9 B4 B5 B6 -99.4(2) . . . . ?
B8 B4 B5 B6 -61.8(3) . . . . ?
Co3 B4 B5 B6 6.6(4) . . . . ?
As1 B4 B5 B6 50.8(2) . . . . ?
B9 B4 B5 As1 -150.1(2) . . . . ?
B8 B4 B5 As1 -112.6(3) . . . . ?
Co3 B4 B5 As1 -44.2(2) . . . . ?
B9 B4 B5 As4 88.1(11) . . . . ?
B8 B4 B5 As4 125.6(12) . . . . ?
Co3 B4 B5 As4 -166.0(13) . . . . ?
As1 B4 B5 As4 -121.8(11) . . . . ?
B4 As1 B5 B10 -96.3(3) . . . . ?
B6 As1 B5 B10 31.10(15) . . . . ?
B2 As1 B5 B10 -9.1(4) . . . . ?
Co3 As1 B5 B10 -61.93(18) . . . . ?
As4 As1 B5 B10 -105.8(2) . . . . ?
As2 As1 B5 B10 -3.28(18) . . . . ?
B4 As1 B5 B9 -28.2(2) . . . . ?
B6 As1 B5 B9 99.2(2) . . . . ?
B2 As1 B5 B9 59.0(4) . . . . ?
Co3 As1 B5 B9 6.18(18) . . . . ?
As4 As1 B5 B9 -37.70(15) . . . . ?
As2 As1 B5 B9 64.82(17) . . . . ?
B4 As1 B5 B6 -127.4(2) . . . . ?
B2 As1 B5 B6 -40.2(4) . . . . ?
Co3 As1 B5 B6 -93.03(13) . . . . ?
As4 As1 B5 B6 -136.91(17) . . . . ?
As2 As1 B5 B6 -34.39(14) . . . . ?
B6 As1 B5 B4 127.4(2) . . . . ?
B2 As1 B5 B4 87.3(4) . . . . ?
Co3 As1 B5 B4 34.40(19) . . . . ?
As4 As1 B5 B4 -9.47(19) . . . . ?
As2 As1 B5 B4 93.05(18) . . . . ?
B4 As1 B5 As4 9.47(18) . . . . ?
B6 As1 B5 As4 136.91(17) . . . . ?
B2 As1 B5 As4 96.7(4) . . . . ?
Co3 As1 B5 As4 43.88(8) . . . . ?
As2 As1 B5 As4 102.52(7) . . . . ?
B9 As4 B5 B10 -27.52(16) . . . . ?
B8 As4 B5 B10 13.25(19) . . . . ?
Co3 As4 B5 B10 69.16(17) . . . . ?
As1 As4 B5 B10 112.54(18) . . . . ?
B8 As4 B5 B9 40.77(14) . . . . ?
Co3 As4 B5 B9 96.68(13) . . . . ?
As1 As4 B5 B9 140.06(15) . . . . ?
B9 As4 B5 B6 -93.6(2) . . . . ?
B8 As4 B5 B6 -52.8(2) . . . . ?
Co3 As4 B5 B6 3.1(2) . . . . ?
As1 As4 B5 B6 46.48(18) . . . . ?
B9 As4 B5 B4 -85.5(11) . . . . ?
B8 As4 B5 B4 -44.7(11) . . . . ?
Co3 As4 B5 B4 11.2(11) . . . . ?
As1 As4 B5 B4 54.6(11) . . . . ?
B9 As4 B5 As1 -140.06(15) . . . . ?
B8 As4 B5 As1 -99.29(10) . . . . ?
Co3 As4 B5 As1 -43.38(7) . . . . ?
B9 B5 B6 B10 36.1(2) . . . . ?
B4 B5 B6 B10 98.1(3) . . . . ?
As1 B5 B6 B10 147.67(15) . . . . ?
As4 B5 B6 B10 99.7(2) . . . . ?
B10 B5 B6 B11 -35.86(19) . . . . ?
B9 B5 B6 B11 0.2(3) . . . . ?
B4 B5 B6 B11 62.3(3) . . . . ?
As1 B5 B6 B11 111.81(18) . . . . ?
As4 B5 B6 B11 63.8(3) . . . . ?
B10 B5 B6 B2 -99.1(4) . . . . ?
B9 B5 B6 B2 -63.0(4) . . . . ?
B4 B5 B6 B2 -0.9(5) . . . . ?
As1 B5 B6 B2 48.6(4) . . . . ?
As4 B5 B6 B2 0.6(5) . . . . ?
B10 B5 B6 As2 -101.47(19) . . . . ?
B9 B5 B6 As2 -65.4(3) . . . . ?
B4 B5 B6 As2 -3.3(3) . . . . ?
As1 B5 B6 As2 46.20(15) . . . . ?
As4 B5 B6 As2 -1.8(3) . . . . ?
B10 B5 B6 As1 -147.67(15) . . . . ?
B9 B5 B6 As1 -111.57(19) . . . . ?
B4 B5 B6 As1 -49.5(2) . . . . ?
As4 B5 B6 As1 -47.97(16) . . . . ?
B7 B2 B6 B10 3.0(7) . . . . ?
B11 B2 B6 B10 38.3(4) . . . . ?
Co3 B2 B6 B10 -66.2(6) . . . . ?
As1 B2 B6 B10 -109.3(2) . . . . ?
B7 B2 B6 B11 -35.3(4) . . . . ?
Co3 B2 B6 B11 -104.5(6) . . . . ?
As1 B2 B6 B11 -147.6(4) . . . . ?
B7 B2 B6 B5 64.1(7) . . . . ?
B11 B2 B6 B5 99.5(3) . . . . ?
Co3 B2 B6 B5 -5.0(7) . . . . ?
As1 B2 B6 B5 -48.1(3) . . . . ?
B7 B2 B6 As2 -128(2) . . . . ?
B11 B2 B6 As2 -92(2) . . . . ?
Co3 B2 B6 As2 163(3) . . . . ?
As1 B2 B6 As2 120(2) . . . . ?
B7 B2 B6 As1 112.2(7) . . . . ?
B11 B2 B6 As1 147.6(4) . . . . ?
Co3 B2 B6 As1 43.1(5) . . . . ?
B11 As2 B6 B10 29.49(16) . . . . ?
B7 As2 B6 B10 -9.16(18) . . . . ?
Co3 As2 B6 B10 -65.63(16) . . . . ?
As1 As2 B6 B10 -108.33(18) . . . . ?
B7 As2 B6 B11 -38.65(13) . . . . ?
Co3 As2 B6 B11 -95.12(11) . . . . ?
As1 As2 B6 B11 -137.82(14) . . . . ?
B11 As2 B6 B5 94.5(2) . . . . ?
B7 As2 B6 B5 55.8(2) . . . . ?
Co3 As2 B6 B5 -0.7(2) . . . . ?
As1 As2 B6 B5 -43.36(17) . . . . ?
B11 As2 B6 B2 82(2) . . . . ?
B7 As2 B6 B2 43(2) . . . . ?
Co3 As2 B6 B2 -13(2) . . . . ?
As1 As2 B6 B2 -56(2) . . . . ?
B11 As2 B6 As1 137.82(14) . . . . ?
B7 As2 B6 As1 99.17(9) . . . . ?
Co3 As2 B6 As1 42.70(6) . . . . ?
B5 As1 B6 B10 -29.92(15) . . . . ?
B4 As1 B6 B10 8.9(2) . . . . ?
B2 As1 B6 B10 97.0(4) . . . . ?
Co3 As1 B6 B10 63.94(17) . . . . ?
As4 As1 B6 B10 4.19(17) . . . . ?
As2 As1 B6 B10 106.76(18) . . . . ?
B5 As1 B6 B11 -95.6(2) . . . . ?
B4 As1 B6 B11 -56.7(2) . . . . ?
B2 As1 B6 B11 31.4(4) . . . . ?
Co3 As1 B6 B11 -1.71(17) . . . . ?
As4 As1 B6 B11 -61.46(17) . . . . ?
As2 As1 B6 B11 41.11(14) . . . . ?
B4 As1 B6 B5 38.9(2) . . . . ?
B2 As1 B6 B5 126.9(4) . . . . ?
Co3 As1 B6 B5 93.85(14) . . . . ?
As4 As1 B6 B5 34.11(15) . . . . ?
As2 As1 B6 B5 136.68(17) . . . . ?
B5 As1 B6 B2 -126.9(4) . . . . ?
B4 As1 B6 B2 -88.1(4) . . . . ?
Co3 As1 B6 B2 -33.1(4) . . . . ?
As4 As1 B6 B2 -92.8(4) . . . . ?
As2 As1 B6 B2 9.8(4) . . . . ?
B5 As1 B6 As2 -136.68(17) . . . . ?
B4 As1 B6 As2 -97.82(16) . . . . ?
B2 As1 B6 As2 -9.8(4) . . . . ?
Co3 As1 B6 As2 -42.83(6) . . . . ?
As4 As1 B6 As2 -102.57(6) . . . . ?
B11 B2 B7 B12 -36.1(4) . . . . ?
B6 B2 B7 B12 -2.3(7) . . . . ?
Co3 B2 B7 B12 108.9(3) . . . . ?
As1 B2 B7 B12 62.9(9) . . . . ?
B11 B2 B7 B8 -98.9(3) . . . . ?
B6 B2 B7 B8 -65.1(7) . . . . ?
Co3 B2 B7 B8 46.1(4) . . . . ?
As1 B2 B7 B8 0.1(10) . . . . ?
B6 B2 B7 B11 33.8(4) . . . . ?
Co3 B2 B7 B11 145.0(5) . . . . ?
As1 B2 B7 B11 99.0(9) . . . . ?
B11 B2 B7 As2 89(3) . . . . ?
B6 B2 B7 As2 122(3) . . . . ?
Co3 B2 B7 As2 -126(3) . . . . ?
As1 B2 B7 As2 -172(4) . . . . ?
B11 B2 B7 Co3 -145.0(5) . . . . ?
B6 B2 B7 Co3 -111.2(6) . . . . ?
As1 B2 B7 Co3 -46.0(6) . . . . ?
B11 As2 B7 B12 -27.35(15) . . . . ?
B6 As2 B7 B12 9.84(17) . . . . ?
Co3 As2 B7 B12 108.30(18) . . . . ?
As1 As2 B7 B12 64.69(16) . . . . ?
B11 As2 B7 B8 -94.0(2) . . . . ?
B6 As2 B7 B8 -56.8(2) . . . . ?
Co3 As2 B7 B8 41.68(17) . . . . ?
As1 As2 B7 B8 -1.9(2) . . . . ?
B6 As2 B7 B11 37.19(13) . . . . ?
Co3 As2 B7 B11 135.65(14) . . . . ?
As1 As2 B7 B11 92.04(11) . . . . ?
B11 As2 B7 B2 -86(3) . . . . ?
B6 As2 B7 B2 -49(3) . . . . ?
Co3 As2 B7 B2 50(3) . . . . ?
As1 As2 B7 B2 6(3) . . . . ?
B11 As2 B7 Co3 -135.65(14) . . . . ?
B6 As2 B7 Co3 -98.46(9) . . . . ?
As1 As2 B7 Co3 -43.61(6) . . . . ?
C34 Co3 B7 B12 131.07(18) . . . . ?
C30 Co3 B7 B12 98.6(2) . . . . ?
C33 Co3 B7 B12 170.32(17) . . . . ?
C31 Co3 B7 B12 111.8(3) . . . . ?
C32 Co3 B7 B12 -170.92(16) . . . . ?
B2 Co3 B7 B12 -97.7(6) . . . . ?
B8 Co3 B7 B12 31.89(15) . . . . ?
B4 Co3 B7 B12 -3.4(2) . . . . ?
As1 Co3 B7 B12 -59.33(17) . . . . ?
As2 Co3 B7 B12 -106.60(19) . . . . ?
As4 Co3 B7 B12 3.02(17) . . . . ?
C34 Co3 B7 B8 99.18(16) . . . . ?
C30 Co3 B7 B8 66.72(19) . . . . ?
C33 Co3 B7 B8 138.43(16) . . . . ?
C31 Co3 B7 B8 79.9(4) . . . . ?
C32 Co3 B7 B8 157.19(17) . . . . ?
B2 Co3 B7 B8 -129.6(6) . . . . ?
B4 Co3 B7 B8 -35.3(2) . . . . ?
As1 Co3 B7 B8 -91.21(14) . . . . ?
As2 Co3 B7 B8 -138.49(18) . . . . ?
As4 Co3 B7 B8 -28.87(15) . . . . ?
C34 Co3 B7 B11 -164.79(16) . . . . ?
C30 Co3 B7 B11 162.74(16) . . . . ?
C33 Co3 B7 B11 -125.54(16) . . . . ?
C31 Co3 B7 B11 176.0(3) . . . . ?
C32 Co3 B7 B11 -106.8(2) . . . . ?
B2 Co3 B7 B11 -33.5(6) . . . . ?
B8 Co3 B7 B11 96.0(2) . . . . ?
B4 Co3 B7 B11 60.7(2) . . . . ?
As1 Co3 B7 B11 4.81(16) . . . . ?
As2 Co3 B7 B11 -42.46(13) . . . . ?
As4 Co3 B7 B11 67.16(15) . . . . ?
C34 Co3 B7 B2 -131.2(6) . . . . ?
C30 Co3 B7 B2 -163.7(6) . . . . ?
C33 Co3 B7 B2 -92.0(6) . . . . ?
C31 Co3 B7 B2 -150.5(6) . . . . ?
C32 Co3 B7 B2 -73.2(6) . . . . ?
B8 Co3 B7 B2 129.6(6) . . . . ?
B4 Co3 B7 B2 94.3(6) . . . . ?
As1 Co3 B7 B2 38.4(6) . . . . ?
As2 Co3 B7 B2 -8.9(5) . . . . ?
As4 Co3 B7 B2 100.7(6) . . . . ?
C34 Co3 B7 As2 -122.33(9) . . . . ?
C30 Co3 B7 As2 -154.80(11) . . . . ?
C33 Co3 B7 As2 -83.08(10) . . . . ?
C31 Co3 B7 As2 -141.6(3) . . . . ?
C32 Co3 B7 As2 -64.32(19) . . . . ?
B2 Co3 B7 As2 8.9(5) . . . . ?
B8 Co3 B7 As2 138.49(18) . . . . ?
B4 Co3 B7 As2 103.20(15) . . . . ?
As1 Co3 B7 As2 47.27(7) . . . . ?
As4 Co3 B7 As2 109.62(6) . . . . ?
B11 B7 B8 B12 36.87(17) . . . . ?
B2 B7 B8 B12 101.4(6) . . . . ?
As2 B7 B8 B12 102.9(2) . . . . ?
Co3 B7 B8 B12 146.24(15) . . . . ?
B12 B7 B8 B9 -34.59(18) . . . . ?
B11 B7 B8 B9 2.3(3) . . . . ?
B2 B7 B8 B9 66.8(6) . . . . ?
As2 B7 B8 B9 68.3(2) . . . . ?
Co3 B7 B8 B9 111.64(18) . . . . ?
B12 B7 B8 B4 -98.8(3) . . . . ?
B11 B7 B8 B4 -62.0(3) . . . . ?
B2 B7 B8 B4 2.6(7) . . . . ?
As2 B7 B8 B4 4.1(4) . . . . ?
Co3 B7 B8 B4 47.4(3) . . . . ?
B12 B7 B8 As4 -102.1(2) . . . . ?
B11 B7 B8 As4 -65.3(3) . . . . ?
B2 B7 B8 As4 -0.7(6) . . . . ?
As2 B7 B8 As4 0.8(3) . . . . ?
Co3 B7 B8 As4 44.10(19) . . . . ?
B12 B7 B8 Co3 -146.24(14) . . . . ?
B11 B7 B8 Co3 -109.37(16) . . . . ?
B2 B7 B8 Co3 -44.8(6) . . . . ?
As2 B7 B8 Co3 -43.32(15) . . . . ?
B9 B4 B8 B12 35.2(2) . . . . ?
B5 B4 B8 B12 -1.3(3) . . . . ?
Co3 B4 B8 B12 -112.68(19) . . . . ?
As1 B4 B8 B12 -69.0(4) . . . . ?
B9 B4 B8 B7 99.7(3) . . . . ?
B5 B4 B8 B7 63.2(4) . . . . ?
Co3 B4 B8 B7 -48.2(2) . . . . ?
As1 B4 B8 B7 -4.5(5) . . . . ?
B5 B4 B8 B9 -36.5(2) . . . . ?
Co3 B4 B8 B9 -147.9(2) . . . . ?
As1 B4 B8 B9 -104.2(3) . . . . ?
B9 B4 B8 As4 -93.6(11) . . . . ?
B5 B4 B8 As4 -130.1(13) . . . . ?
Co3 B4 B8 As4 118.5(12) . . . . ?
As1 B4 B8 As4 162.2(14) . . . . ?
B9 B4 B8 Co3 147.9(2) . . . . ?
B5 B4 B8 Co3 111.4(3) . . . . ?
As1 B4 B8 Co3 43.7(3) . . . . ?
B9 As4 B8 B12 24.59(17) . . . . ?
B5 As4 B8 B12 -14.52(19) . . . . ?
Co3 As4 B8 B12 -112.46(18) . . . . ?
As1 As4 B8 B12 -69.03(17) . . . . ?
B9 As4 B8 B7 94.5(3) . . . . ?
B5 As4 B8 B7 55.4(2) . . . . ?
Co3 As4 B8 B7 -42.5(2) . . . . ?
As1 As4 B8 B7 0.9(2) . . . . ?
B5 As4 B8 B9 -39.11(14) . . . . ?
Co3 As4 B8 B9 -137.04(14) . . . . ?
As1 As4 B8 B9 -93.62(12) . . . . ?
B9 As4 B8 B4 79.6(11) . . . . ?
B5 As4 B8 B4 40.5(11) . . . . ?
Co3 As4 B8 B4 -57.4(11) . . . . ?
As1 As4 B8 B4 -14.0(11) . . . . ?
B9 As4 B8 Co3 137.04(14) . . . . ?
B5 As4 B8 Co3 97.94(10) . . . . ?
As1 As4 B8 Co3 43.42(7) . . . . ?
C34 Co3 B8 B12 -119.62(18) . . . . ?
C30 Co3 B8 B12 -160.56(19) . . . . ?
C33 Co3 B8 B12 -98.2(2) . . . . ?
C31 Co3 B8 B12 170.61(17) . . . . ?
C32 Co3 B8 B12 -160.7(3) . . . . ?
B2 Co3 B8 B12 5.1(4) . . . . ?
B4 Co3 B8 B12 98.8(3) . . . . ?
B7 Co3 B8 B12 -32.93(16) . . . . ?
As1 Co3 B8 B12 64.58(17) . . . . ?
As2 Co3 B8 B12 0.47(18) . . . . ?
As4 Co3 B8 B12 109.8(2) . . . . ?
C34 Co3 B8 B7 -86.69(17) . . . . ?
C30 Co3 B8 B7 -127.64(17) . . . . ?
C33 Co3 B8 B7 -65.2(2) . . . . ?
C31 Co3 B8 B7 -156.47(16) . . . . ?
C32 Co3 B8 B7 -127.7(3) . . . . ?
B2 Co3 B8 B7 38.0(4) . . . . ?
B4 Co3 B8 B7 131.8(3) . . . . ?
As1 Co3 B8 B7 97.51(14) . . . . ?
As2 Co3 B8 B7 33.40(15) . . . . ?
As4 Co3 B8 B7 142.76(19) . . . . ?
C34 Co3 B8 B9 172.42(18) . . . . ?
C30 Co3 B8 B9 131.48(19) . . . . ?
C33 Co3 B8 B9 -166.13(16) . . . . ?
C31 Co3 B8 B9 102.6(2) . . . . ?
C32 Co3 B8 B9 131.4(3) . . . . ?
B2 Co3 B8 B9 -62.8(4) . . . . ?
B4 Co3 B8 B9 30.9(2) . . . . ?
B7 Co3 B8 B9 -100.9(2) . . . . ?
As1 Co3 B8 B9 -3.38(17) . . . . ?
As2 Co3 B8 B9 -67.49(17) . . . . ?
As4 Co3 B8 B9 41.87(15) . . . . ?
C34 Co3 B8 B4 141.6(2) . . . . ?
C30 Co3 B8 B4 100.6(2) . . . . ?
C33 Co3 B8 B4 163.0(2) . . . . ?
C31 Co3 B8 B4 71.8(2) . . . . ?
C32 Co3 B8 B4 100.5(4) . . . . ?
B2 Co3 B8 B4 -93.7(4) . . . . ?
B7 Co3 B8 B4 -131.8(3) . . . . ?
As1 Co3 B8 B4 -34.2(2) . . . . ?
As2 Co3 B8 B4 -98.4(2) . . . . ?
As4 Co3 B8 B4 11.0(2) . . . . ?
C34 Co3 B8 As4 130.55(11) . . . . ?
C30 Co3 B8 As4 89.61(12) . . . . ?
C33 Co3 B8 As4 152.00(13) . . . . ?
C31 Co3 B8 As4 60.78(15) . . . . ?
C32 Co3 B8 As4 89.5(3) . . . . ?
B2 Co3 B8 As4 -104.7(4) . . . . ?
B4 Co3 B8 As4 -11.0(2) . . . . ?
B7 Co3 B8 As4 -142.76(19) . . . . ?
As1 Co3 B8 As4 -45.25(8) . . . . ?
As2 Co3 B8 As4 -109.36(7) . . . . ?
B6 B5 B9 B10 -35.7(2) . . . . ?
B4 B5 B9 B10 -138.1(2) . . . . ?
As1 B5 B9 B10 -108.08(19) . . . . ?
As4 B5 B9 B10 -150.46(17) . . . . ?
B10 B5 B9 B12 35.51(18) . . . . ?
B6 B5 B9 B12 -0.2(3) . . . . ?
B4 B5 B9 B12 -102.6(3) . . . . ?
As1 B5 B9 B12 -72.6(2) . . . . ?
As4 B5 B9 B12 -114.9(2) . . . . ?
B10 B5 B9 B4 138.1(2) . . . . ?
B6 B5 B9 B4 102.5(3) . . . . ?
As1 B5 B9 B4 30.1(2) . . . . ?
As4 B5 B9 B4 -12.31(19) . . . . ?
B10 B5 B9 B8 99.1(2) . . . . ?
B6 B5 B9 B8 63.4(3) . . . . ?
B4 B5 B9 B8 -39.0(2) . . . . ?
As1 B5 B9 B8 -9.0(3) . . . . ?
As4 B5 B9 B8 -51.36(17) . . . . ?
B10 B5 B9 As4 150.46(17) . . . . ?
B6 B5 B9 As4 114.8(2) . . . . ?
B4 B5 B9 As4 12.31(19) . . . . ?
As1 B5 B9 As4 42.38(15) . . . . ?
B8 B4 B9 B10 -99.6(2) . . . . ?
B5 B4 B9 B10 37.8(2) . . . . ?
Co3 B4 B9 B10 -67.5(3) . . . . ?
As1 B4 B9 B10 8.5(4) . . . . ?
B8 B4 B9 B12 -35.3(2) . . . . ?
B5 B4 B9 B12 102.1(2) . . . . ?
Co3 B4 B9 B12 -3.1(4) . . . . ?
As1 B4 B9 B12 72.8(3) . . . . ?
B8 B4 B9 B5 -137.4(2) . . . . ?
Co3 B4 B9 B5 -105.3(3) . . . . ?
As1 B4 B9 B5 -29.3(2) . . . . ?
B5 B4 B9 B8 137.4(2) . . . . ?
Co3 B4 B9 B8 32.2(2) . . . . ?
As1 B4 B9 B8 108.1(3) . . . . ?
B8 B4 B9 As4 106.9(10) . . . . ?
B5 B4 B9 As4 -115.7(10) . . . . ?
Co3 B4 B9 As4 139.0(11) . . . . ?
As1 B4 B9 As4 -145.0(12) . . . . ?
B12 B8 B9 B10 -36.89(17) . . . . ?
B7 B8 B9 B10 -2.1(3) . . . . ?
B4 B8 B9 B10 103.8(3) . . . . ?
As4 B8 B9 B10 117.35(19) . . . . ?
Co3 B8 B9 B10 71.1(2) . . . . ?
B7 B8 B9 B12 34.74(18) . . . . ?
B4 B8 B9 B12 140.7(2) . . . . ?
As4 B8 B9 B12 154.24(17) . . . . ?
Co3 B8 B9 B12 107.95(19) . . . . ?
B12 B8 B9 B5 -100.2(2) . . . . ?
B7 B8 B9 B5 -65.4(3) . . . . ?
B4 B8 B9 B5 40.5(2) . . . . ?
As4 B8 B9 B5 54.05(17) . . . . ?
Co3 B8 B9 B5 7.8(3) . . . . ?
B12 B8 B9 B4 -140.7(2) . . . . ?
B7 B8 B9 B4 -105.9(3) . . . . ?
As4 B8 B9 B4 13.57(18) . . . . ?
Co3 B8 B9 B4 -32.7(2) . . . . ?
B12 B8 B9 As4 -154.24(17) . . . . ?
B7 B8 B9 As4 -119.5(2) . . . . ?
B4 B8 B9 As4 -13.57(18) . . . . ?
Co3 B8 B9 As4 -46.28(14) . . . . ?
B8 As4 B9 B10 -96.4(2) . . . . ?
B5 As4 B9 B10 29.95(18) . . . . ?
Co3 As4 B9 B10 -61.4(2) . . . . ?
As1 As4 B9 B10 -2.0(2) . . . . ?
B8 As4 B9 B12 -25.36(17) . . . . ?
B5 As4 B9 B12 100.9(2) . . . . ?
Co3 As4 B9 B12 9.6(2) . . . . ?
As1 As4 B9 B12 68.99(19) . . . . ?
B8 As4 B9 B5 -126.30(18) . . . . ?
Co3 As4 B9 B5 -91.31(13) . . . . ?
As1 As4 B9 B5 -31.95(12) . . . . ?
B8 As4 B9 B4 -66.9(10) . . . . ?
B5 As4 B9 B4 59.4(10) . . . . ?
Co3 As4 B9 B4 -31.9(9) . . . . ?
As1 As4 B9 B4 27.5(9) . . . . ?
B5 As4 B9 B8 126.30(18) . . . . ?
Co3 As4 B9 B8 35.00(12) . . . . ?
As1 As4 B9 B8 94.35(12) . . . . ?
B9 B5 B10 B11 -100.6(2) . . . . ?
B6 B5 B10 B11 39.0(2) . . . . ?
B4 B5 B10 B11 -64.2(3) . . . . ?
As1 B5 B10 B11 5.3(3) . . . . ?
As4 B5 B10 B11 -73.5(2) . . . . ?
B9 B5 B10 B6 -139.6(2) . . . . ?
B4 B5 B10 B6 -103.2(3) . . . . ?
As1 B5 B10 B6 -33.68(16) . . . . ?
As4 B5 B10 B6 -112.5(2) . . . . ?
B6 B5 B10 B9 139.6(2) . . . . ?
B4 B5 B10 B9 36.4(2) . . . . ?
As1 B5 B10 B9 105.9(2) . . . . ?
As4 B5 B10 B9 27.14(16) . . . . ?
B9 B5 B10 B12 -35.80(18) . . . . ?
B6 B5 B10 B12 103.8(2) . . . . ?
B4 B5 B10 B12 0.6(3) . . . . ?
As1 B5 B10 B12 70.1(2) . . . . ?
As4 B5 B10 B12 -8.7(2) . . . . ?
B11 B6 B10 B5 138.9(2) . . . . ?
B2 B6 B10 B5 99.8(5) . . . . ?
As2 B6 B10 B5 108.5(2) . . . . ?
As1 B6 B10 B5 31.49(15) . . . . ?
B5 B6 B10 B11 -138.9(2) . . . . ?
B2 B6 B10 B11 -39.1(5) . . . . ?
As2 B6 B10 B11 -30.33(16) . . . . ?
As1 B6 B10 B11 -107.38(19) . . . . ?
B11 B6 B10 B9 101.5(2) . . . . ?
B5 B6 B10 B9 -37.4(2) . . . . ?
B2 B6 B10 B9 62.4(5) . . . . ?
As2 B6 B10 B9 71.2(2) . . . . ?
As1 B6 B10 B9 -5.9(2) . . . . ?
B11 B6 B10 B12 36.47(18) . . . . ?
B5 B6 B10 B12 -102.4(2) . . . . ?
B2 B6 B10 B12 -2.6(5) . . . . ?
As2 B6 B10 B12 6.1(2) . . . . ?
As1 B6 B10 B12 -70.9(2) . . . . ?
B12 B9 B10 B5 -140.68(19) . . . . ?
B4 B9 B10 B5 -39.7(2) . . . . ?
B8 B9 B10 B5 -104.1(2) . . . . ?
As4 B9 B10 B5 -32.98(19) . . . . ?
B12 B9 B10 B11 -35.50(18) . . . . ?
B5 B9 B10 B11 105.2(2) . . . . ?
B4 B9 B10 B11 65.5(3) . . . . ?
B8 B9 B10 B11 1.1(2) . . . . ?
As4 B9 B10 B11 72.2(2) . . . . ?
B12 B9 B10 B6 -102.5(2) . . . . ?
B5 B9 B10 B6 38.2(2) . . . . ?
B4 B9 B10 B6 -1.5(3) . . . . ?
B8 B9 B10 B6 -65.9(2) . . . . ?
As4 B9 B10 B6 5.2(3) . . . . ?
B5 B9 B10 B12 140.68(19) . . . . ?
B4 B9 B10 B12 101.0(3) . . . . ?
B8 B9 B10 B12 36.58(17) . . . . ?
As4 B9 B10 B12 107.7(2) . . . . ?
B5 B10 B11 B12 101.0(2) . . . . ?
B6 B10 B11 B12 140.1(2) . . . . ?
B9 B10 B11 B12 35.57(18) . . . . ?
B5 B10 B11 B6 -39.1(2) . . . . ?
B9 B10 B11 B6 -104.5(2) . . . . ?
B12 B10 B11 B6 -140.1(2) . . . . ?
B5 B10 B11 B7 65.7(2) . . . . ?
B6 B10 B11 B7 104.9(2) . . . . ?
B9 B10 B11 B7 0.3(2) . . . . ?
B12 B10 B11 B7 -35.24(16) . . . . ?
B5 B10 B11 B2 2.6(5) . . . . ?
B6 B10 B11 B2 41.7(5) . . . . ?
B9 B10 B11 B2 -62.8(5) . . . . ?
B12 B10 B11 B2 -98.4(5) . . . . ?
B5 B10 B11 As2 -5.0(3) . . . . ?
B6 B10 B11 As2 34.14(17) . . . . ?
B9 B10 B11 As2 -70.4(2) . . . . ?
B12 B10 B11 As2 -105.96(19) . . . . ?
B5 B6 B11 B10 35.70(19) . . . . ?
B2 B6 B11 B10 135.9(5) . . . . ?
As2 B6 B11 B10 147.97(16) . . . . ?
As1 B6 B11 B10 103.31(19) . . . . ?
B10 B6 B11 B12 -35.94(18) . . . . ?
B5 B6 B11 B12 -0.2(3) . . . . ?
B2 B6 B11 B12 99.9(5) . . . . ?
As2 B6 B11 B12 112.03(18) . . . . ?
As1 B6 B11 B12 67.4(2) . . . . ?
B10 B6 B11 B7 -98.3(2) . . . . ?
B5 B6 B11 B7 -62.6(3) . . . . ?
B2 B6 B11 B7 37.6(5) . . . . ?
As2 B6 B11 B7 49.71(15) . . . . ?
As1 B6 B11 B7 5.0(2) . . . . ?
B10 B6 B11 B2 -135.9(5) . . . . ?
B5 B6 B11 B2 -100.2(5) . . . . ?
As2 B6 B11 B2 12.1(5) . . . . ?
As1 B6 B11 B2 -32.6(5) . . . . ?
B10 B6 B11 As2 -147.97(16) . . . . ?
B5 B6 B11 As2 -112.3(2) . . . . ?
B2 B6 B11 As2 -12.1(5) . . . . ?
As1 B6 B11 As2 -44.66(13) . . . . ?
B12 B7 B11 B10 36.09(17) . . . . ?
B8 B7 B11 B10 -1.6(2) . . . . ?
B2 B7 B11 B10 -102.5(5) . . . . ?
As2 B7 B11 B10 -114.09(17) . . . . ?
Co3 B7 B11 B10 -69.1(2) . . . . ?
B8 B7 B11 B12 -37.70(17) . . . . ?
B2 B7 B11 B12 -138.6(5) . . . . ?
As2 B7 B11 B12 -150.18(16) . . . . ?
Co3 B7 B11 B12 -105.23(18) . . . . ?
B12 B7 B11 B6 98.9(2) . . . . ?
B8 B7 B11 B6 61.2(2) . . . . ?
B2 B7 B11 B6 -39.7(5) . . . . ?
As2 B7 B11 B6 -51.31(16) . . . . ?
Co3 B7 B11 B6 -6.4(2) . . . . ?
B12 B7 B11 B2 138.6(5) . . . . ?
B8 B7 B11 B2 100.9(5) . . . . ?
As2 B7 B11 B2 -11.6(5) . . . . ?
Co3 B7 B11 B2 33.3(5) . . . . ?
B12 B7 B11 As2 150.18(16) . . . . ?
B8 B7 B11 As2 112.48(19) . . . . ?
B2 B7 B11 As2 11.6(5) . . . . ?
Co3 B7 B11 As2 44.95(12) . . . . ?
B7 B2 B11 B10 99.6(3) . . . . ?
B6 B2 B11 B10 -39.2(4) . . . . ?
Co3 B2 B11 B10 64.3(7) . . . . ?
As1 B2 B11 B10 -8.8(7) . . . . ?
B7 B2 B11 B12 36.0(4) . . . . ?
B6 B2 B11 B12 -102.8(3) . . . . ?
Co3 B2 B11 B12 0.7(7) . . . . ?
As1 B2 B11 B12 -72.5(6) . . . . ?
B7 B2 B11 B6 138.8(5) . . . . ?
Co3 B2 B11 B6 103.5(7) . . . . ?
As1 B2 B11 B6 30.3(4) . . . . ?
B6 B2 B11 B7 -138.8(5) . . . . ?
Co3 B2 B11 B7 -35.3(4) . . . . ?
As1 B2 B11 B7 -108.4(7) . . . . ?
B7 B2 B11 As2 -115(2) . . . . ?
B6 B2 B11 As2 106(2) . . . . ?
Co3 B2 B11 As2 -151(2) . . . . ?
As1 B2 B11 As2 136(2) . . . . ?
B7 As2 B11 B10 97.3(2) . . . . ?
B6 As2 B11 B10 -31.19(16) . . . . ?
Co3 As2 B11 B10 61.06(17) . . . . ?
As1 As2 B11 B10 2.49(18) . . . . ?
B7 As2 B11 B12 28.24(16) . . . . ?
B6 As2 B11 B12 -100.2(2) . . . . ?
Co3 As2 B11 B12 -7.99(17) . . . . ?
As1 As2 B11 B12 -66.56(16) . . . . ?
B7 As2 B11 B6 128.48(17) . . . . ?
Co3 As2 B11 B6 92.25(11) . . . . ?
As1 As2 B11 B6 33.68(11) . . . . ?
B6 As2 B11 B7 -128.48(17) . . . . ?
Co3 As2 B11 B7 -36.23(11) . . . . ?
As1 As2 B11 B7 -94.80(11) . . . . ?
B7 As2 B11 B2 59(2) . . . . ?
B6 As2 B11 B2 -69(2) . . . . ?
Co3 As2 B11 B2 23(2) . . . . ?
As1 As2 B11 B2 -36(2) . . . . ?
B7 B8 B12 B11 -40.9(2) . . . . ?
B9 B8 B12 B11 100.73(19) . . . . ?
B4 B8 B12 B11 65.5(3) . . . . ?
As4 B8 B12 B11 75.8(2) . . . . ?
Co3 B8 B12 B11 -5.6(3) . . . . ?
B7 B8 B12 B9 -141.6(2) . . . . ?
B4 B8 B12 B9 -35.2(2) . . . . ?
As4 B8 B12 B9 -24.95(16) . . . . ?
Co3 B8 B12 B9 -106.34(19) . . . . ?
B7 B8 B12 B10 -104.7(2) . . . . ?
B9 B8 B12 B10 36.91(17) . . . . ?
B4 B8 B12 B10 1.7(3) . . . . ?
As4 B8 B12 B10 12.0(2) . . . . ?
Co3 B8 B12 B10 -69.4(2) . . . . ?
B9 B8 B12 B7 141.6(2) . . . . ?
B4 B8 B12 B7 106.4(3) . . . . ?
As4 B8 B12 B7 116.7(2) . . . . ?
Co3 B8 B12 B7 35.27(16) . . . . ?
B10 B11 B12 B8 -100.4(2) . . . . ?
B6 B11 B12 B8 -65.1(2) . . . . ?
B7 B11 B12 B8 39.34(19) . . . . ?
B2 B11 B12 B8 2.8(5) . . . . ?
As2 B11 B12 B8 9.1(2) . . . . ?
B10 B11 B12 B9 -35.21(19) . . . . ?
B6 B11 B12 B9 0.1(3) . . . . ?
B7 B11 B12 B9 104.5(2) . . . . ?
B2 B11 B12 B9 68.0(5) . . . . ?
As2 B11 B12 B9 74.3(2) . . . . ?
B6 B11 B12 B10 35.34(18) . . . . ?
B7 B11 B12 B10 139.75(19) . . . . ?
B2 B11 B12 B10 103.2(4) . . . . ?
As2 B11 B12 B10 109.47(18) . . . . ?
B10 B11 B12 B7 -139.75(19) . . . . ?
B6 B11 B12 B7 -104.4(2) . . . . ?
B2 B11 B12 B7 -36.5(4) . . . . ?
As2 B11 B12 B7 -30.28(17) . . . . ?
B10 B9 B12 B8 138.83(19) . . . . ?
B5 B9 B12 B8 103.6(2) . . . . ?
B4 B9 B12 B8 35.7(2) . . . . ?
As4 B9 B12 B8 26.77(18) . . . . ?
B10 B9 B12 B11 35.21(18) . . . . ?
B5 B9 B12 B11 0.0(3) . . . . ?
B4 B9 B12 B11 -67.9(3) . . . . ?
B8 B9 B12 B11 -103.6(2) . . . . ?
As4 B9 B12 B11 -76.8(2) . . . . ?
B5 B9 B12 B10 -35.20(18) . . . . ?
B4 B9 B12 B10 -103.1(3) . . . . ?
B8 B9 B12 B10 -138.83(19) . . . . ?
As4 B9 B12 B10 -112.1(2) . . . . ?
B10 B9 B12 B7 103.6(2) . . . . ?
B5 B9 B12 B7 68.4(2) . . . . ?
B4 B9 B12 B7 0.5(3) . . . . ?
B8 B9 B12 B7 -35.27(18) . . . . ?
As4 B9 B12 B7 -8.5(3) . . . . ?
B5 B10 B12 B8 -1.5(2) . . . . ?
B11 B10 B12 B8 103.3(2) . . . . ?
B6 B10 B12 B8 65.9(2) . . . . ?
B9 B10 B12 B8 -37.47(18) . . . . ?
B5 B10 B12 B11 -104.8(2) . . . . ?
B6 B10 B12 B11 -37.43(19) . . . . ?
B9 B10 B12 B11 -140.8(2) . . . . ?
B5 B10 B12 B9 36.01(18) . . . . ?
B11 B10 B12 B9 140.8(2) . . . . ?
B6 B10 B12 B9 103.4(2) . . . . ?
B5 B10 B12 B7 -66.2(2) . . . . ?
B11 B10 B12 B7 38.59(18) . . . . ?
B6 B10 B12 B7 1.2(2) . . . . ?
B9 B10 B12 B7 -102.2(2) . . . . ?
B11 B7 B12 B8 -136.9(2) . . . . ?
B2 B7 B12 B8 -99.1(5) . . . . ?
As2 B7 B12 B8 -108.3(2) . . . . ?
Co3 B7 B12 B8 -33.24(15) . . . . ?
B8 B7 B12 B11 136.9(2) . . . . ?
B2 B7 B12 B11 37.8(5) . . . . ?
As2 B7 B12 B11 28.63(15) . . . . ?
Co3 B7 B12 B11 103.69(18) . . . . ?
B8 B7 B12 B9 35.52(19) . . . . ?
B11 B7 B12 B9 -101.41(19) . . . . ?
B2 B7 B12 B9 -63.6(5) . . . . ?
As2 B7 B12 B9 -72.8(2) . . . . ?
Co3 B7 B12 B9 2.3(2) . . . . ?
B8 B7 B12 B10 100.1(2) . . . . ?
B11 B7 B12 B10 -36.88(17) . . . . ?
B2 B7 B12 B10 0.9(5) . . . . ?
As2 B7 B12 B10 -8.3(2) . . . . ?
Co3 B7 B12 B10 66.8(2) . . . . ?
C34 Co3 C30 C31 118.4(2) . . . . ?
C33 Co3 C30 C31 80.65(19) . . . . ?
C32 Co3 C30 C31 37.68(17) . . . . ?
B2 Co3 C30 C31 112.3(15) . . . . ?
B8 Co3 C30 C31 -142.28(18) . . . . ?
B4 Co3 C30 C31 -91.5(2) . . . . ?
B7 Co3 C30 C31 173.25(17) . . . . ?
As1 Co3 C30 C31 -37.3(2) . . . . ?
As2 Co3 C30 C31 99.6(3) . . . . ?
As4 Co3 C30 C31 -89.60(17) . . . . ?
C33 Co3 C30 C34 -37.77(14) . . . . ?
C31 Co3 C30 C34 -118.4(2) . . . . ?
C32 Co3 C30 C34 -80.73(17) . . . . ?
B2 Co3 C30 C34 -6.1(15) . . . . ?
B8 Co3 C30 C34 99.30(16) . . . . ?
B4 Co3 C30 C34 150.1(2) . . . . ?
B7 Co3 C30 C34 54.84(19) . . . . ?
As1 Co3 C30 C34 -155.67(11) . . . . ?
As2 Co3 C30 C34 -18.8(3) . . . . ?
As4 Co3 C30 C34 151.99(14) . . . . ?
C34 C30 C31 C32 -0.1(3) . . . . ?
Co3 C30 C31 C32 -60.0(2) . . . . ?
C34 C30 C31 Co3 59.91(18) . . . . ?
C34 Co3 C31 C32 80.1(2) . . . . ?
C30 Co3 C31 C32 118.5(3) . . . . ?
C33 Co3 C31 C32 36.7(2) . . . . ?
B2 Co3 C31 C32 -38.3(7) . . . . ?
B8 Co3 C31 C32 166.28(18) . . . . ?
B4 Co3 C31 C32 -145.6(2) . . . . ?
B7 Co3 C31 C32 100.8(4) . . . . ?
As1 Co3 C31 C32 -88.0(2) . . . . ?
As2 Co3 C31 C32 -28.6(3) . . . . ?
As4 Co3 C31 C32 -149.8(2) . . . . ?
C34 Co3 C31 C30 -38.39(18) . . . . ?
C33 Co3 C31 C30 -81.75(19) . . . . ?
C32 Co3 C31 C30 -118.5(3) . . . . ?
B2 Co3 C31 C30 -156.8(7) . . . . ?
B8 Co3 C31 C30 47.8(2) . . . . ?
B4 Co3 C31 C30 96.0(2) . . . . ?
B7 Co3 C31 C30 -17.6(4) . . . . ?
As1 Co3 C31 C30 153.58(17) . . . . ?
As2 Co3 C31 C30 -147.04(16) . . . . ?
As4 Co3 C31 C30 91.75(18) . . . . ?
C30 C31 C32 C33 -0.2(4) . . . . ?
Co3 C31 C32 C33 -59.2(2) . . . . ?
C30 C31 C32 Co3 59.1(2) . . . . ?
C34 Co3 C32 C33 37.29(17) . . . . ?
C30 Co3 C32 C33 81.87(19) . . . . ?
C31 Co3 C32 C33 120.1(3) . . . . ?
B2 Co3 C32 C33 -83.0(4) . . . . ?
B8 Co3 C32 C33 82.0(4) . . . . ?
B4 Co3 C32 C33 167.0(2) . . . . ?
B7 Co3 C32 C33 -29.4(3) . . . . ?
As1 Co3 C32 C33 -142.94(16) . . . . ?
As2 Co3 C32 C33 -78.86(16) . . . . ?
As4 Co3 C32 C33 157.94(14) . . . . ?
C34 Co3 C32 C31 -82.8(2) . . . . ?
C30 Co3 C32 C31 -38.2(2) . . . . ?
C33 Co3 C32 C31 -120.1(3) . . . . ?
B2 Co3 C32 C31 156.9(4) . . . . ?
B8 Co3 C32 C31 -38.1(5) . . . . ?
B4 Co3 C32 C31 46.9(3) . . . . ?
B7 Co3 C32 C31 -149.50(19) . . . . ?
As1 Co3 C32 C31 97.0(2) . . . . ?
As2 Co3 C32 C31 161.07(19) . . . . ?
As4 Co3 C32 C31 37.9(2) . . . . ?
C31 C32 C33 C34 0.4(4) . . . . ?
Co3 C32 C33 C34 -58.77(19) . . . . ?
C31 C32 C33 Co3 59.2(2) . . . . ?
C34 Co3 C33 C32 -119.7(2) . . . . ?
C30 Co3 C33 C32 -81.00(19) . . . . ?
C31 Co3 C33 C32 -37.02(18) . . . . ?
B2 Co3 C33 C32 106.9(4) . . . . ?
B8 Co3 C33 C32 -153.82(17) . . . . ?
B4 Co3 C33 C32 -46.5(7) . . . . ?
B7 Co3 C33 C32 160.96(17) . . . . ?
As1 Co3 C33 C32 47.22(19) . . . . ?
As2 Co3 C33 C32 105.84(16) . . . . ?
As4 Co3 C33 C32 -54.4(3) . . . . ?
C30 Co3 C33 C34 38.66(16) . . . . ?
C31 Co3 C33 C34 82.63(18) . . . . ?
C32 Co3 C33 C34 119.7(2) . . . . ?
B2 Co3 C33 C34 -133.5(4) . . . . ?
B8 Co3 C33 C34 -34.2(2) . . . . ?
B4 Co3 C33 C34 73.1(7) . . . . ?
B7 Co3 C33 C34 -79.38(17) . . . . ?
As1 Co3 C33 C34 166.87(12) . . . . ?
As2 Co3 C33 C34 -134.51(15) . . . . ?
As4 Co3 C33 C34 65.2(3) . . . . ?
C32 C33 C34 C30 -0.5(3) . . . . ?
Co3 C33 C34 C30 -60.13(17) . . . . ?
C32 C33 C34 Co3 59.7(2) . . . . ?
C31 C30 C34 C33 0.3(3) . . . . ?
Co3 C30 C34 C33 61.06(17) . . . . ?
C31 C30 C34 Co3 -60.72(19) . . . . ?
C30 Co3 C34 C33 -118.2(2) . . . . ?
C31 Co3 C34 C33 -80.21(17) . . . . ?
C32 Co3 C34 C33 -36.91(16) . . . . ?
B2 Co3 C34 C33 60.0(5) . . . . ?
B8 Co3 C34 C33 156.13(16) . . . . ?
B4 Co3 C34 C33 -161.5(2) . . . . ?
B7 Co3 C34 C33 106.61(16) . . . . ?
As1 Co3 C34 C33 -37.7(4) . . . . ?
As2 Co3 C34 C33 54.11(16) . . . . ?
As4 Co3 C34 C33 -154.38(14) . . . . ?
C33 Co3 C34 C30 118.2(2) . . . . ?
C31 Co3 C34 C30 37.95(16) . . . . ?
C32 Co3 C34 C30 81.25(17) . . . . ?
B2 Co3 C34 C30 178.1(5) . . . . ?
B8 Co3 C34 C30 -85.70(17) . . . . ?
B4 Co3 C34 C30 -43.3(3) . . . . ?
B7 Co3 C34 C30 -135.23(16) . . . . ?
As1 Co3 C34 C30 80.5(3) . . . . ?
As2 Co3 C34 C30 172.27(13) . . . . ?
As4 Co3 C34 C30 -36.22(18) . . . . ?
